data_1503216
loop_
_publ_author_name
'Linder, Thomas'
'Badiola, Eider'
'Baumgartner, Thomas'
'Sutherland, Todd C.'

_publ_section_title
;
 Synthesis of \p-extended thiadiazole (oxides) and their electronic
 properties.
;
_journal_issue 20
_journal_name_full 'Organic letters'
_journal_page_first 4520
_journal_page_last 4523
_journal_paper_doi 10.1021/ol1018213
_journal_volume 12
_journal_year 2010
_chemical_compound_source 'synthesis as described'
_chemical_formula_moiety 'C16 H8 N2 O2 S1'
_chemical_formula_sum 'C16 H8 N2 O2 S'
_chemical_formula_weight 292.31
_chemical_name_common pyrSO2
_chemical_name_systematic
;
 ?
;
_space_group_IT_number 14
_symmetry_cell_setting monoclinic
_symmetry_space_group_name_Hall '-P 2ybc'
_symmetry_space_group_name_H-M 'P 1 21/c 1'
_atom_sites_solution_hydrogens geom
_atom_sites_solution_primary direct
_atom_sites_solution_secondary difmap
_audit_creation_date 2010-06-16T17:03:17-00:00
_audit_creation_method 'WinGX routine CIF_UPDATE'
_cell_angle_alpha 90.00
_cell_angle_beta 102.500(3)
_cell_angle_gamma 90.00
_cell_formula_units_Z 4
_cell_length_a 11.4588(6)
_cell_length_b 15.8146(6)
_cell_length_c 6.8807(3)
_cell_measurement_reflns_used 5079
_cell_measurement_temperature 173(2)
_cell_measurement_theta_max 27.485
_cell_measurement_theta_min 0.998
_cell_volume 1217.34(10)
_computing_cell_refinement 'HKL Scalepack (Otwinowski & Minor 1997)'
_computing_data_collection 'Collect (Bruker AXS BV, 1997-2004)'
_computing_data_reduction 'HKL Denzo and Scalepack (Otwinowski & Minor 1997)'
_computing_structure_refinement 'SHELXL-97 (Sheldrick, 2008)'
_diffrn_ambient_temperature 173(2)
_diffrn_detector_area_resol_mean 9
_diffrn_measured_fraction_theta_full 0.996
_diffrn_measured_fraction_theta_max 0.996
_diffrn_measurement_device '95mm CCD camera on \k-goniostat'
_diffrn_measurement_device_type KappaCCD
_diffrn_measurement_method CCD
_diffrn_orient_matrix_type 'by Bruker AXS Collect from scalepack cell'
_diffrn_orient_matrix_UB_11 -0.0015337
_diffrn_orient_matrix_UB_12 0.0874307
_diffrn_orient_matrix_UB_13 -0.0017584
_diffrn_orient_matrix_UB_21 0.1459583
_diffrn_orient_matrix_UB_22 -0.0185607
_diffrn_orient_matrix_UB_23 -0.0124109
_diffrn_orient_matrix_UB_31 -0.0292221
_diffrn_orient_matrix_UB_32 0.0012622
_diffrn_orient_matrix_UB_33 -0.0619778
_diffrn_radiation_monochromator graphite
_diffrn_radiation_type MoK\a
_diffrn_radiation_wavelength 0.7107
_diffrn_reflns_av_R_equivalents 0.1165
_diffrn_reflns_av_unetI/netI 0.0771
_diffrn_reflns_limit_h_max 14
_diffrn_reflns_limit_h_min -14
_diffrn_reflns_limit_k_max 20
_diffrn_reflns_limit_k_min -20
_diffrn_reflns_limit_l_max 8
_diffrn_reflns_limit_l_min -8
_diffrn_reflns_number 9876
_diffrn_reflns_theta_full 27.58
_diffrn_reflns_theta_max 27.58
_diffrn_reflns_theta_min 2.23
_exptl_absorpt_coefficient_mu 0.271
_exptl_absorpt_correction_T_max 0.9973
_exptl_absorpt_correction_T_min 0.9786
_exptl_absorpt_correction_type multi-scan
_exptl_absorpt_process_details 'SORTAV: (Blessing, 1997)'
_exptl_crystal_density_diffrn 1.595
_exptl_crystal_density_method 'not measured'
_exptl_crystal_F_000 600
_exptl_crystal_size_max 0.08
_exptl_crystal_size_mid 0.02
_exptl_crystal_size_min 0.01
_refine_diff_density_max 1.025
_refine_diff_density_min -0.618
_refine_diff_density_rms 0.153
_refine_ls_extinction_method none
_refine_ls_goodness_of_fit_ref 1.23
_refine_ls_hydrogen_treatment constr
_refine_ls_matrix_type full
_refine_ls_number_parameters 190
_refine_ls_number_reflns 2805
_refine_ls_number_restraints 0
_refine_ls_restrained_S_all 1.23
_refine_ls_R_factor_all 0.1479
_refine_ls_R_factor_gt 0.1121
_refine_ls_shift/su_max 0.001
_refine_ls_shift/su_mean 0
_refine_ls_structure_factor_coef Fsqd
_refine_ls_weighting_details 'calc w=1/[\s^2^(Fo^2^)+(0.1360P)^2^+4.5147P] where P=(Fo^2^+2Fc^2^)/3'
_refine_ls_weighting_scheme calc
_refine_ls_wR_factor_gt 0.3073
_refine_ls_wR_factor_ref 0.3323
_reflns_number_gt 2071
_reflns_number_total 2805
_reflns_threshold_expression >2\s(I)
_cod_data_source_file ol1018213_si_002.cif
_cod_data_source_block PyrSO2
_cod_original_cell_volume 1217.34(9)
_cod_original_sg_symbol_Hall '-P2 ybc'
_cod_original_sg_symbol_H-M P21/c
_cod_original_formula_sum 'C16 H8 N2 O2 S1'
_cod_database_code 1503216

loop_
_symmetry_equiv_pos_as_xyz
'x, y, z'
'-x, y+1/2, -z+1/2'
'-x, -y, -z'
'x, -y-1/2, z-1/2'

loop_
_atom_site_label
_atom_site_type_symbol
_atom_site_fract_x
_atom_site_fract_y
_atom_site_fract_z
_atom_site_U_iso_or_equiv
_atom_site_adp_type
_atom_site_occupancy
_atom_site_symmetry_multiplicity
_atom_site_calc_flag
_atom_site_refinement_flags
C1 C 0.8129(5) 0.5983(4) 0.0901(8) 0.0308(13) Uani 1 1 d .
C2 C 0.6835(5) 0.6263(4) 0.0589(8) 0.0273(12) Uani 1 1 d .
C3 C 0.6548(5) 0.7157(4) 0.0523(8) 0.0292(12) Uani 1 1 d .
C4 C 0.5377(6) 0.7443(4) 0.0210(9) 0.0356(14) Uani 1 1 d .
H4 H 0.474 0.7046 0.0024 0.043 Uiso 1 1 calc R
C5 C 0.5128(6) 0.8299(4) 0.0167(10) 0.0431(16) Uani 1 1 d .
H5 H 0.4324 0.8486 -0.0017 0.052 Uiso 1 1 calc R
C6 C 0.6033(6) 0.8877(4) 0.0387(9) 0.0420(16) Uani 1 1 d .
H6 H 0.5846 0.9463 0.0333 0.05 Uiso 1 1 calc R
C7 C 0.7247(6) 0.8621(4) 0.0695(8) 0.0357(14) Uani 1 1 d .
C8 C 0.8210(7) 0.9224(4) 0.0937(9) 0.0415(16) Uani 1 1 d .
H8 H 0.8031 0.9811 0.0875 0.05 Uiso 1 1 calc R
C9 C 0.9354(6) 0.8973(4) 0.1249(9) 0.0398(15) Uani 1 1 d .
H9 H 0.9971 0.9386 0.1443 0.048 Uiso 1 1 calc R
C10 C 0.9664(6) 0.8095(4) 0.1295(8) 0.0342(13) Uani 1 1 d .
C11 C 1.0858(6) 0.7826(4) 0.1576(9) 0.0393(15) Uani 1 1 d .
H11 H 1.1478 0.8236 0.1722 0.047 Uiso 1 1 calc R
C12 C 1.1146(6) 0.6980(5) 0.1642(10) 0.0424(16) Uani 1 1 d .
H12 H 1.1961 0.6814 0.1848 0.051 Uiso 1 1 calc R
C13 C 1.0262(6) 0.6369(4) 0.1412(9) 0.0353(13) Uani 1 1 d .
H13 H 1.0469 0.5787 0.1443 0.042 Uiso 1 1 calc R
C14 C 0.9075(5) 0.6607(4) 0.1137(8) 0.0305(12) Uani 1 1 d .
C15 C 0.8749(5) 0.7473(4) 0.1077(8) 0.0302(12) Uani 1 1 d .
C16 C 0.7508(5) 0.7744(3) 0.0759(7) 0.0289(12) Uani 1 1 d .
N1 N 0.8264(4) 0.5170(3) 0.0908(8) 0.0336(11) Uani 1 1 d .
N2 N 0.6072(5) 0.5651(3) 0.0371(7) 0.0320(11) Uani 1 1 d .
O1 O 0.6620(5) 0.4335(3) -0.1336(7) 0.0484(13) Uani 1 1 d .
O2 O 0.6771(4) 0.4291(3) 0.2277(7) 0.0441(12) Uani 1 1 d .
S1 S 0.68747(14) 0.47529(9) 0.0529(2) 0.0341(5) Uani 1 1 d .

loop_
_atom_site_aniso_label
_atom_site_aniso_U_11
_atom_site_aniso_U_22
_atom_site_aniso_U_33
_atom_site_aniso_U_23
_atom_site_aniso_U_13
_atom_site_aniso_U_12
C1 0.033(3) 0.034(3) 0.023(3) -0.001(2) 0.002(2) 0.005(2)
C2 0.032(3) 0.031(3) 0.021(2) -0.001(2) 0.008(2) 0.003(2)
C3 0.038(3) 0.029(3) 0.020(2) 0.003(2) 0.004(2) 0.005(2)
C4 0.039(3) 0.038(3) 0.030(3) 0.001(2) 0.008(2) 0.007(3)
C5 0.045(4) 0.037(3) 0.043(4) 0.002(3) 0.000(3) 0.015(3)
C6 0.060(4) 0.032(3) 0.032(3) -0.001(3) 0.005(3) 0.015(3)
C7 0.053(4) 0.031(3) 0.023(3) 0.000(2) 0.005(2) 0.006(3)
C8 0.065(5) 0.029(3) 0.029(3) -0.001(2) 0.006(3) 0.000(3)
C9 0.053(4) 0.035(3) 0.031(3) -0.003(3) 0.009(3) -0.005(3)
C10 0.045(4) 0.034(3) 0.023(3) -0.003(2) 0.006(2) -0.002(3)
C11 0.041(4) 0.044(4) 0.033(3) -0.006(3) 0.009(3) -0.010(3)
C12 0.042(4) 0.051(4) 0.035(3) -0.010(3) 0.010(3) -0.003(3)
C13 0.037(3) 0.035(3) 0.035(3) -0.003(3) 0.009(2) 0.001(3)
C14 0.035(3) 0.033(3) 0.024(3) -0.002(2) 0.006(2) 0.001(2)
C15 0.038(3) 0.030(3) 0.022(3) -0.003(2) 0.004(2) 0.001(2)
C16 0.043(3) 0.029(3) 0.015(2) -0.004(2) 0.007(2) 0.005(2)
N1 0.032(3) 0.029(3) 0.039(3) -0.001(2) 0.006(2) 0.005(2)
N2 0.036(3) 0.031(3) 0.028(2) 0.002(2) 0.0038(19) 0.004(2)
O1 0.049(3) 0.035(2) 0.060(3) -0.017(2) 0.009(2) 0.000(2)
O2 0.048(3) 0.036(2) 0.047(3) 0.013(2) 0.009(2) 0.000(2)
S1 0.0364(8) 0.0274(8) 0.0388(9) -0.0003(6) 0.0091(6) 0.0023(6)

loop_
_atom_type_symbol
_atom_type_description
_atom_type_scat_dispersion_real
_atom_type_scat_dispersion_imag
_atom_type_scat_source
C C 0.0033 0.0016 'International Tables Vol C Tables 4.2.6.8 and 6.1.1.4'
H H 0 0 'International Tables Vol C Tables 4.2.6.8 and 6.1.1.4'
N N 0.0061 0.0033 'International Tables Vol C Tables 4.2.6.8 and 6.1.1.4'
O O 0.0106 0.006 'International Tables Vol C Tables 4.2.6.8 and 6.1.1.4'
S S 0.1246 0.1234 'International Tables Vol C Tables 4.2.6.8 and 6.1.1.4'

loop_
_geom_angle_atom_site_label_1
_geom_angle_atom_site_label_2
_geom_angle_atom_site_label_3
_geom_angle
N1 C1 C14 126.1(5)
N1 C1 C2 113.7(5)
C14 C1 C2 120.2(5)
N2 C2 C3 125.7(5)
N2 C2 C1 114.5(5)
C3 C2 C1 119.8(5)
C4 C3 C16 120.3(5)
C4 C3 C2 121.8(6)
C16 C3 C2 117.9(5)
C5 C4 C3 120.7(6)
C5 C4 H4 119.7
C3 C4 H4 119.7
C6 C5 C4 120.3(6)
C6 C5 H5 119.8
C4 C5 H5 119.8
C5 C6 C7 121.4(6)
C5 C6 H6 119.3
C7 C6 H6 119.3
C16 C7 C6 118.5(6)
C16 C7 C8 119.5(6)
C6 C7 C8 122.0(6)
C9 C8 C7 121.4(6)
C9 C8 H8 119.3
C7 C8 H8 119.3
C8 C9 C10 121.2(6)
C8 C9 H9 119.4
C10 C9 H9 119.4
C11 C10 C15 118.6(6)
C11 C10 C9 121.7(6)
C15 C10 C9 119.7(6)
C12 C11 C10 121.2(6)
C12 C11 H11 119.4
C10 C11 H11 119.4
C11 C12 C13 120.7(6)
C11 C12 H12 119.7
C13 C12 H12 119.7
C14 C13 C12 120.0(6)
C14 C13 H13 120
C12 C13 H13 120
C13 C14 C15 120.7(6)
C13 C14 C1 121.4(5)
C15 C14 C1 117.9(5)
C14 C15 C10 118.8(5)
C14 C15 C16 122.0(5)
C10 C15 C16 119.2(5)
C7 C16 C3 118.8(6)
C7 C16 C15 119.0(6)
C3 C16 C15 122.2(5)
C1 N1 S1 106.2(4)
C2 N2 S1 106.1(4)
O1 S1 O2 118.9(3)
O1 S1 N2 109.4(3)
O2 S1 N2 109.9(3)
O1 S1 N1 108.9(3)
O2 S1 N1 108.4(3)
N2 S1 N1 99.4(2)

loop_
_geom_bond_atom_site_label_1
_geom_bond_atom_site_label_2
_geom_bond_distance
C1 N1 1.296(7)
C1 C14 1.448(8)
C1 C2 1.517(8)
C2 N2 1.291(8)
C2 C3 1.451(8)
C3 C4 1.387(9)
C3 C16 1.422(8)
C4 C5 1.383(9)
C4 H4 0.95
C5 C6 1.365(10)
C5 H5 0.95
C6 C7 1.420(9)
C6 H6 0.95
C7 C16 1.417(8)
C7 C8 1.441(9)
C8 C9 1.342(10)
C8 H8 0.95
C9 C10 1.432(9)
C9 H9 0.95
C10 C11 1.406(9)
C10 C15 1.421(8)
C11 C12 1.377(10)
C11 H11 0.95
C12 C13 1.385(9)
C12 H12 0.95
C13 C14 1.383(8)
C13 H13 0.95
C14 C15 1.419(8)
C15 C16 1.456(8)
N1 S1 1.690(5)
N2 S1 1.683(5)
O1 S1 1.417(5)
O2 S1 1.434(5)

loop_
_geom_torsion_atom_site_label_1
_geom_torsion_atom_site_label_2
_geom_torsion_atom_site_label_3
_geom_torsion_atom_site_label_4
_geom_torsion
N1 C1 C2 N2 -0.3(7)
C14 C1 C2 N2 179.1(5)
N1 C1 C2 C3 -179.3(5)
C14 C1 C2 C3 0.1(8)
N2 C2 C3 C4 0.1(9)
C1 C2 C3 C4 179.0(5)
N2 C2 C3 C16 -178.9(5)
C1 C2 C3 C16 0.0(7)
C16 C3 C4 C5 -1.5(9)
C2 C3 C4 C5 179.6(6)
C3 C4 C5 C6 1.5(10)
C4 C5 C6 C7 -1.0(10)
C5 C6 C7 C16 0.4(9)
C5 C6 C7 C8 -179.7(6)
C16 C7 C8 C9 -0.9(9)
C6 C7 C8 C9 179.3(6)
C7 C8 C9 C10 1.9(9)
C8 C9 C10 C11 178.5(6)
C8 C9 C10 C15 -2.2(9)
C15 C10 C11 C12 -0.1(9)
C9 C10 C11 C12 179.2(6)
C10 C11 C12 C13 0.7(10)
C11 C12 C13 C14 -0.8(9)
C12 C13 C14 C15 0.3(9)
C12 C13 C14 C1 -179.7(5)
N1 C1 C14 C13 -0.3(9)
C2 C1 C14 C13 -179.6(5)
N1 C1 C14 C15 179.6(5)
C2 C1 C14 C15 0.4(8)
C13 C14 C15 C10 0.3(8)
C1 C14 C15 C10 -179.7(5)
C13 C14 C15 C16 179.0(5)
C1 C14 C15 C16 -1.0(8)
C11 C10 C15 C14 -0.4(8)
C9 C10 C15 C14 -179.7(5)
C11 C10 C15 C16 -179.2(5)
C9 C10 C15 C16 1.6(8)
C6 C7 C16 C3 -0.3(8)
C8 C7 C16 C3 179.8(5)
C6 C7 C16 C15 -179.9(5)
C8 C7 C16 C15 0.2(8)
C4 C3 C16 C7 0.9(8)
C2 C3 C16 C7 179.9(5)
C4 C3 C16 C15 -179.6(5)
C2 C3 C16 C15 -0.6(7)
C14 C15 C16 C7 -179.3(5)
C10 C15 C16 C7 -0.6(7)
C14 C15 C16 C3 1.1(8)
C10 C15 C16 C3 179.8(5)
C14 C1 N1 S1 -178.9(5)
C2 C1 N1 S1 0.5(6)
C3 C2 N2 S1 178.8(4)
C1 C2 N2 S1 -0.1(6)
C2 N2 S1 O1 -113.7(4)
C2 N2 S1 O2 114.0(4)
C2 N2 S1 N1 0.3(4)
C1 N1 S1 O1 114.0(4)
C1 N1 S1 O2 -115.3(4)
C1 N1 S1 N2 -0.5(5)
